data_8101576
loop_
_publ_author_name
'Muthuraman, Meiyappan'
'Bordet, Pierre'
'Le Fur, Yvette'

_publ_section_title
;
Crystal structure of hexaaquamagnesium bis(p-nitrophenolate) dihydrate, 
Mg(H~2~O)~6~(O~2~NC~6~H~4~O)~2~ &#x00B7; 2H~2~O
;
_journal_issue 4
_journal_name_full 'Zeitschrift f\"ur Kristallographie - New Crystal Structures'
_journal_page_first 527
_journal_page_last 528
_journal_volume 214
_journal_year 1999
_chemical_formula_moiety 'Mg(O2 N C6 H4 O)2  (O H2)8'
_chemical_formula_structural '[Mg (O2 N C6 H4 O)2 (O H2)8]'
_chemical_formula_sum 'C12 H24 Mg N2 O14'
_chemical_formula_weight 444.63
_space_group_IT_number 14
_symmetry_cell_setting monoclinic
_symmetry_space_group_name_Hall '-P 2yab'
_symmetry_space_group_name_H-M 'P 1 21/a 1'
_cell_angle_alpha 90
_cell_angle_beta 93.682(10)
_cell_angle_gamma 90
_cell_formula_units_Z 2
_cell_length_a 11.8330(10)
_cell_length_b 6.6810(10)
_cell_length_c 12.3960(10)
_cell_measurement_temperature 296.2
_cell_volume 978.0(2)
_diffrn_ambient_temperature 296.2
_exptl_crystal_density_diffrn 1.510
_refine_ls_R_factor_obs 0.0290
_refine_ls_wR_factor_obs 0.0440
_cod_depositor_comments
;
 Changing the values of the '_atom_site_label' and related data items
 (e. g. '_atom_site_aniso_label') to match each other in order to relate
 data from different loops.

 Antanas Vaitkus,
 2017-03-03

The following automatic conversions were performed:
data name '_geom_bond_atom_site_label_D' replaced with
'_geom_hbond_atom_site_label_D' as specified in the replacement file
'/home/antanas/src/cod-tools/trunk/data/replacement-values/replacement_tags.lst'.

data
name '_geom_bond_atom_site_label_H' replaced with
'_geom_hbond_atom_site_label_H' as specified in the replacement file
'/home/antanas/src/cod-tools/trunk/data/replacement-values/replacement_tags.lst'.

data
name '_geom_bond_atom_site_label_A' replaced with
'_geom_hbond_atom_site_label_A' as specified in the replacement file
'/home/antanas/src/cod-tools/trunk/data/replacement-values/replacement_tags.lst'.

data
name '_geom_bond_distance_DH' replaced with '_geom_hbond_distance_DH'
as specified in the replacement file
'/home/antanas/src/cod-tools/trunk/data/replacement-values/replacement_tags.lst'.

data
name '_geom_contact_distance_HA' replaced with
'_geom_hbond_distance_HA' as specified in the replacement file
'/home/antanas/src/cod-tools/trunk/data/replacement-values/replacement_tags.lst'.

data
name '_geom_contact_distance_DA' replaced with
'_geom_hbond_distance_DA' as specified in the replacement file
'/home/antanas/src/cod-tools/trunk/data/replacement-values/replacement_tags.lst'.

data
name '_geom_angle_DHA' replaced with '_geom_hbond_angle_DHA' as
specified in the replacement file
'/home/antanas/src/cod-tools/trunk/data/replacement-values/replacement_tags.lst'.

data
name '_geom_contact_site_symmetry_A' replaced with
'_geom_hbond_site_symmetry_A' as specified in the replacement file
'/home/antanas/src/cod-tools/trunk/data/replacement-values/replacement_tags.lst'.

Automatic conversion script
Id: cif_correct_tags 5005 2017-03-03 11:38:54Z antanas 
;
_cod_original_sg_symbol_H-M 'P 21/a'
_cod_original_formula_sum 'C12 H24 N2 Mg O14 '
_cod_database_code 8101576

loop_
_symmetry_equiv_pos_as_xyz
'  +x,  +y,  +z'
'1/2-x,1/2+y,  -z'
'  -x,  -y,  -z'
'1/2+x,1/2-y,  +z'

loop_
_atom_site_label
_atom_site_fract_x
_atom_site_fract_y
_atom_site_fract_z
_atom_site_U_iso_or_equiv
_atom_site_occupancy
_atom_site_refinement_flags
_atom_site_adp_type
_atom_site_calc_flag
_atom_site_calc_attached_atom
Mg1 0.0000 0.0000 0.0000 0.02286(12) 0.500 S Uani d ?
O1 0.70788(9) 0.0815(1) 0.66544(7) 0.0674(3) 1.000 . Uani d ?
O2 0.88724(8) 0.0778(1) 0.64101(7) 0.0657(3) 1.000 . Uani d ?
O3 0.68506(6) 0.04727(11) 0.16448(5) 0.0336(2) 1.000 . Uani d ?
O4 0.07584(6) -0.16643(11) 0.13019(5) 0.0342(2) 1.000 . Uani d ?
O5 -0.15945(5) -0.09033(10) 0.04484(5) 0.0281(2) 1.000 . Uani d ?
O6 0.00192(5) 0.24598(11) 0.09487(5) 0.0337(2) 1.000 . Uani d ?
O7 0.67206(6) 0.00832(11) 0.88330(6) 0.0346(2) 1.000 . Uani d ?
N1 0.78678(9) 0.0810(1) 0.60561(7) 0.0481(3) 1.000 . Uani d ?
C1 0.76112(9) 0.0823(2) 0.49068(8) 0.0356(3) 1.000 . Uani d ?
C2 0.64876(10) 0.0828(2) 0.45154(9) 0.0412(3) 1.000 . Uani d ?
C3 0.62332(9) 0.0740(2) 0.34221(9) 0.0382(3) 1.000 . Uani d ?
C4 0.70885(8) 0.0638(1) 0.26881(8) 0.0280(3) 1.000 . Uani d ?
C5 0.82213(9) 0.0707(2) 0.31216(9) 0.0371(3) 1.000 . Uani d ?
C6 0.84715(9) 0.0788(2) 0.42125(9) 0.0397(3) 1.000 . Uani d ?
H1 0.5918(10) 0.087(2) 0.4984(10) 0.051 1.000 . Uiso d ?
H2 0.5495(11) 0.063(2) 0.3147(10) 0.051 1.000 . Uiso d ?
H3 0.8759(10) 0.070(2) 0.2639(10) 0.051 1.000 . Uiso d ?
H4 0.9248(10) 0.079(2) 0.4474(9) 0.051 1.000 . Uiso d ?
H5 0.0858(9) -0.118(2) 0.1949(9) 0.051 1.000 . Uiso d ?
H6 0.1001(9) -0.288(2) 0.1332(9) 0.051 1.000 . Uiso d ?
H7 -0.2107(10) -0.029(2) 0.0933(10) 0.051 1.000 . Uiso d ?
H8 -0.1606(10) -0.208(2) 0.0625(9) 0.051 1.000 . Uiso d ?
H9 -0.0478(10) 0.326(2) 0.0992(9) 0.051 1.000 . Uiso d ?
H10 0.0634(10) 0.301(2) 0.1162(9) 0.051 1.000 . Uiso d ?
H11 0.7326(10) -0.035(2) 0.9232(10) 0.051 1.000 . Uiso d ?
H12 0.6933(10) 0.015(2) 0.8203(10) 0.051 1.000 . Uiso d ?

loop_
_atom_site_aniso_label
_atom_site_aniso_U_11
_atom_site_aniso_U_22
_atom_site_aniso_U_33
_atom_site_aniso_U_12
_atom_site_aniso_U_13
_atom_site_aniso_U_23
Mg1 0.0194(2) 0.0269(3) 0.0222(2) -0.0001(2) 0.0002(2) -0.0025(2)
O1 0.1005(7) 0.0720(7) 0.0302(5) 0.0027(5) 0.0093(5) 0.0012(4)
O2 0.0870(6) 0.0687(6) 0.0378(5) 0.0119(5) -0.0245(5) -0.0065(4)
O3 0.0297(4) 0.0457(4) 0.0250(4) 0.0063(3) -0.0008(3) -0.0006(3)
O4 0.0379(4) 0.0369(5) 0.0267(4) 0.0053(3) -0.0052(3) 0.0015(3)
O5 0.0253(3) 0.0299(4) 0.0296(4) -0.0003(3) 0.0057(3) 0.0007(3)
O6 0.0243(3) 0.0360(4) 0.0406(4) -0.0002(3) -0.0003(3) -0.0137(3)
O7 0.0264(4) 0.0456(5) 0.0317(4) -0.0025(3) 0.0009(3) 0.0030(3)
N1 0.0859(7) 0.0277(6) 0.0298(6) 0.0046(5) -0.0031(5) -0.0014(4)
C1 0.0555(7) 0.0233(6) 0.0271(6) 0.0008(5) -0.0055(5) -0.0001(4)
C2 0.0537(7) 0.0394(7) 0.0317(7) 0.0006(5) 0.0121(5) -0.0003(5)
C3 0.0324(6) 0.0471(7) 0.0351(6) 0.0020(5) 0.0018(5) 0.0008(5)
C4 0.0330(5) 0.0238(6) 0.0268(6) 0.0026(4) -0.0008(4) 0.0011(4)
C5 0.0313(6) 0.0465(7) 0.0334(6) 0.0030(5) 0.0013(4) -0.0004(5)
C6 0.0401(6) 0.0410(7) 0.0365(7) 0.0032(5) -0.0087(5) -0.0006(5)

loop_
_geom_bond_atom_site_label_1
_geom_bond_atom_site_label_2
_geom_bond_distance
_geom_bond_site_symmetry_1
_geom_bond_site_symmetry_2
_geom_bond_publ_flag
Mg1 O4 2.1119(11) . . ?
Mg1 O4 2.1119(11) . . ?
Mg1 O5 2.0899(10) . . ?
Mg1 O5 2.0899(10) . . ?
Mg1 O6 2.0201(11) . . ?
Mg1 O6 2.0201(11) . . ?
O1 O2 2.163(2) . . ?
O1 N1 1.229(2) . . ?
O2 N1 1.241(2) . . ?
O3 C4 1.310(2) . . ?
O4 H5 0.87(2) . . no
O4 H6 0.86(2) . . no
O5 H7 0.97(2) . . no
O5 H8 0.81(2) . . no
O6 H9 0.80(2) . . no
O6 H10 0.84(2) . . no
O7 H11 0.89(2) . . no
O7 H12 0.84(2) . . no
N1 C1 1.437(2) . . ?
C1 C2 1.386(3) . . ?
C1 C6 1.375(2) . . ?
C2 C3 1.370(2) . . ?
C2 H1 0.92(2) . . no
C3 C4 1.405(2) . . ?
C3 H2 0.92(2) . . no
C4 C5 1.413(2) . . ?
C5 C6 1.367(2) . . ?
C5 H3 0.90(2) . . no
C6 H4 0.95(2) . . no

loop_
_geom_hbond_atom_site_label_D
_geom_hbond_atom_site_label_H
_geom_hbond_atom_site_label_A
_geom_hbond_distance_DH
_geom_hbond_distance_HA
_geom_hbond_distance_DA
_geom_hbond_angle_DHA
_geom_hbond_site_symmetry_A
O4 H5 O2 0.87(2) 2.06(2) 2.903(2) 165.5(16) 3_656
O4 H6 O3 0.86(2) 2.03(2) 2.873(2) 166.7(16) 4_445
O5 H7 O3 0.97(2) 1.64(2) 2.604(1) 169.5(16) 1_455
O5 H8 O7 0.81(2) 2.02(2) 2.832(2) 175.1(17) 2_546
O6 H9 O7 0.80(2) 1.93(2) 2.730(2) 176.2(18) 2_556
O6 H10 O3 0.84(2) 1.83(2) 2.666(1) 172.1(18) 4_455
O7 H11 O5 0.89(2) 1.95(2) 2.812(2) 162.5(18) 1_656
O7 H12 O1 0.84(2) 1.99(2) 2.803(2) 164.3(18) .
